data_7029610
loop_
_publ_author_name
'Moelands, Marcel A. H.'
'Schamhart, Daniel J.'
'Folkertsma, Emma'
'Lutz, Martin'
'Spek, Anthony L.'
'Klein Gebbink, Robertus J. M.'

_publ_section_title
;
 Facial triad modelling using ferrous pyridinyl prolinate complexes:
 synthesis and catalytic applications.
;
_journal_issue 18
_journal_name_full 'Dalton transactions (Cambridge, England : 2003)'
_journal_page_first 6769
_journal_page_last 6785
_journal_paper_doi 10.1039/c3dt53266f
_journal_volume 43
_journal_year 2014
_chemical_absolute_configuration ad
_chemical_formula_moiety 'C24 H26 Cl2 Fe N2 O'
_chemical_formula_sum 'C24 H26 Cl2 Fe N2 O'
_chemical_formula_weight 485.22
_chemical_name_systematic
; 
 ? 
;
_space_group_IT_number 4
_symmetry_cell_setting monoclinic
_symmetry_space_group_name_Hall 'P 2yb'
_symmetry_space_group_name_H-M 'P 1 21 1'
_atom_sites_solution_hydrogens difmap
_atom_sites_solution_primary direct
_atom_sites_solution_secondary difmap
_audit_creation_method SHELXL-97
_cell_angle_alpha 90.00
_cell_angle_beta 103.6971(8)
_cell_angle_gamma 90.00
_cell_formula_units_Z 4
_cell_length_a 11.1681(2)
_cell_length_b 12.3970(2)
_cell_length_c 16.8766(3)
_cell_measurement_reflns_used 71168
_cell_measurement_temperature 150(2)
_cell_measurement_theta_max 27.48
_cell_measurement_theta_min 1.02
_cell_volume 2270.13(7)
_computing_cell_refinement HKL2000
_computing_data_collection 'Nonius COLLECT'
_computing_data_reduction 'HKL2000, Sortav'
_computing_structure_refinement 'SHELXL-97 (Sheldrick, 1997)'
_computing_structure_solution 'SHELXS-97 (Sheldrick, 1990)'
_diffrn_ambient_temperature 150(2)
_diffrn_measured_fraction_theta_full 1.000
_diffrn_measured_fraction_theta_max 1.000
_diffrn_measurement_device_type 'Nonius KappaCCD'
_diffrn_measurement_method '\f and \w scans'
_diffrn_radiation_monochromator graphite
_diffrn_radiation_source 'rotating anode'
_diffrn_radiation_type MoK\a
_diffrn_radiation_wavelength 0.71073
_diffrn_reflns_av_R_equivalents 0.0579
_diffrn_reflns_av_sigmaI/netI 0.0573
_diffrn_reflns_limit_h_max 14
_diffrn_reflns_limit_h_min -14
_diffrn_reflns_limit_k_max 16
_diffrn_reflns_limit_k_min -16
_diffrn_reflns_limit_l_max 21
_diffrn_reflns_limit_l_min 0
_diffrn_reflns_number 34625
_diffrn_reflns_theta_full 27.46
_diffrn_reflns_theta_max 27.46
_diffrn_reflns_theta_min 1.88
_exptl_absorpt_coefficient_mu 0.918
_exptl_absorpt_correction_T_max 0.87
_exptl_absorpt_correction_T_min 0.75
_exptl_absorpt_correction_type multi-scan
_exptl_crystal_colour yellow
_exptl_crystal_density_diffrn 1.420
_exptl_crystal_density_method 'not measured'
_exptl_crystal_description block
_exptl_crystal_F_000 1008
_exptl_crystal_size_max 0.36
_exptl_crystal_size_mid 0.18
_exptl_crystal_size_min 0.15
_refine_diff_density_max 0.543
_refine_diff_density_min -0.330
_refine_diff_density_rms 0.063
_refine_ls_abs_structure_details 'Flack H D (1983), Acta Cryst. A39, 876-881'
_refine_ls_abs_structure_Flack -0.005(11)
_refine_ls_extinction_method none
_refine_ls_goodness_of_fit_ref 1.051
_refine_ls_hydrogen_treatment constr
_refine_ls_matrix_type full
_refine_ls_number_parameters 543
_refine_ls_number_reflns 10331
_refine_ls_number_restraints 1
_refine_ls_restrained_S_all 1.051
_refine_ls_R_factor_all 0.0546
_refine_ls_R_factor_gt 0.0409
_refine_ls_shift/su_max 0.018
_refine_ls_shift/su_mean 0.000
_refine_ls_structure_factor_coef Fsqd
_refine_ls_weighting_details 'calc w=1/[\s^2^(Fo^2^)+(0.0389P)^2^+0.5291P] where P=(Fo^2^+2Fc^2^)/3'
_refine_ls_weighting_scheme calc
_refine_ls_wR_factor_gt 0.0846
_refine_ls_wR_factor_ref 0.0914
_reflns_number_gt 8464
_reflns_number_total 10331
_reflns_threshold_expression I>2\s(I)
_cod_data_source_file c3dt53266f2.cif
_cod_data_source_block s4091a
_cod_original_sg_symbol_H-M 'P 21'
_cod_database_code 7029610

loop_
_symmetry_equiv_pos_as_xyz
'x, y, z'
'-x, y+1/2, -z'

loop_
_atom_site_label
_atom_site_type_symbol
_atom_site_fract_x
_atom_site_fract_y
_atom_site_fract_z
_atom_site_U_iso_or_equiv
_atom_site_adp_type
_atom_site_occupancy
_atom_site_symmetry_multiplicity
_atom_site_calc_flag
_atom_site_refinement_flags
Fe1 Fe 0.44720(4) 0.33244(4) 0.33119(3) 0.02652(11) Uani 1 1 d .
Cl11 Cl 0.33023(8) 0.25901(7) 0.21636(5) 0.0375(2) Uani 1 1 d .
Cl21 Cl 0.42798(7) 0.52384(6) 0.32537(5) 0.03185(18) Uani 1 1 d .
O11 O 0.63770(18) 0.35952(16) 0.34037(13) 0.0260(5) Uani 1 1 d .
H11O H 0.6650 0.4290 0.3250 0.050 Uiso 1 1 d .
N11 N 0.3573(2) 0.3220(2) 0.43105(15) 0.0303(6) Uani 1 1 d .
N21 N 0.5483(2) 0.1965(2) 0.40554(16) 0.0290(6) Uani 1 1 d .
C11 C 0.4222(3) 0.2653(3) 0.4952(2) 0.0296(7) Uani 1 1 d .
C21 C 0.3778(3) 0.2426(3) 0.5621(2) 0.0401(9) Uani 1 1 d .
H21 H 0.4250 0.2011 0.6058 0.048 Uiso 1 1 calc R
C31 C 0.2617(4) 0.2815(3) 0.5648(2) 0.0474(10) Uani 1 1 d .
H31 H 0.2285 0.2674 0.6106 0.057 Uiso 1 1 calc R
C41 C 0.1965(3) 0.3404(4) 0.5004(2) 0.0469(10) Uani 1 1 d .
H41 H 0.1175 0.3679 0.5015 0.056 Uiso 1 1 calc R
C51 C 0.2452(3) 0.3604(3) 0.4331(2) 0.0350(8) Uani 1 1 d .
C61 C 0.5503(3) 0.2322(3) 0.4888(2) 0.0316(8) Uani 1 1 d .
H61A H 0.6074 0.2940 0.5034 0.038 Uiso 1 1 calc R
H61B H 0.5807 0.1728 0.5276 0.038 Uiso 1 1 calc R
C71 C 0.6710(3) 0.1803(3) 0.3870(2) 0.0292(7) Uani 1 1 d .
H71 H 0.7241 0.1364 0.4314 0.035 Uiso 1 1 calc R
C81 C 0.6392(3) 0.1140(3) 0.3092(2) 0.0376(8) Uani 1 1 d .
H81A H 0.7119 0.0730 0.3018 0.045 Uiso 1 1 calc R
H81B H 0.6092 0.1608 0.2611 0.045 Uiso 1 1 calc R
C91 C 0.5377(3) 0.0377(3) 0.3216(3) 0.0497(11) Uani 1 1 d .
H91A H 0.4731 0.0297 0.2705 0.060 Uiso 1 1 calc R
H91B H 0.5719 -0.0344 0.3393 0.060 Uiso 1 1 calc R
C101 C 0.4849(3) 0.0902(3) 0.3879(2) 0.0399(9) Uani 1 1 d .
H10A H 0.3947 0.1003 0.3685 0.048 Uiso 1 1 calc R
H10B H 0.5012 0.0447 0.4375 0.048 Uiso 1 1 calc R
C111 C 0.7371(3) 0.2887(3) 0.37849(19) 0.0273(7) Uani 1 1 d .
C121 C 0.8248(3) 0.2726(3) 0.32147(19) 0.0263(7) Uani 1 1 d .
C131 C 0.9344(3) 0.2171(3) 0.3487(2) 0.0365(8) Uani 1 1 d .
H131 H 0.9563 0.1914 0.4033 0.044 Uiso 1 1 calc R
C141 C 1.0122(3) 0.1987(3) 0.2976(2) 0.0413(9) Uani 1 1 d .
H141 H 1.0869 0.1604 0.3172 0.050 Uiso 1 1 calc R
C151 C 0.9824(4) 0.2356(3) 0.2181(2) 0.0395(9) Uani 1 1 d .
H151 H 1.0357 0.2227 0.1828 0.047 Uiso 1 1 calc R
C161 C 0.8738(3) 0.2913(3) 0.1911(2) 0.0383(8) Uani 1 1 d .
H161 H 0.8517 0.3170 0.1365 0.046 Uiso 1 1 calc R
C171 C 0.7964(3) 0.3103(3) 0.24285(19) 0.0328(8) Uani 1 1 d .
H171 H 0.7225 0.3500 0.2235 0.039 Uiso 1 1 calc R
C181 C 0.8066(3) 0.3355(3) 0.46089(18) 0.0282(7) Uani 1 1 d .
C191 C 0.8068(3) 0.4468(3) 0.4745(2) 0.0350(8) Uani 1 1 d .
H191 H 0.7585 0.4925 0.4341 0.042 Uiso 1 1 calc R
C201 C 0.8755(4) 0.4912(3) 0.5452(2) 0.0417(9) Uani 1 1 d .
H201 H 0.8742 0.5670 0.5532 0.050 Uiso 1 1 calc R
C211 C 0.9468(3) 0.4263(4) 0.6051(2) 0.0413(9) Uani 1 1 d .
H211 H 0.9961 0.4577 0.6533 0.050 Uiso 1 1 calc R
C221 C 0.9457(3) 0.3162(3) 0.59449(19) 0.0389(9) Uani 1 1 d .
H221 H 0.9925 0.2711 0.6360 0.047 Uiso 1 1 calc R
C231 C 0.8757(3) 0.2709(3) 0.52272(19) 0.0331(8) Uani 1 1 d .
H231 H 0.8751 0.1948 0.5158 0.040 Uiso 1 1 calc R
C241 C 0.1734(3) 0.4247(3) 0.3623(2) 0.0418(9) Uani 1 1 d .
H24A H 0.2058 0.4984 0.3653 0.063 Uiso 1 1 calc R
H24B H 0.0864 0.4266 0.3642 0.063 Uiso 1 1 calc R
H24C H 0.1811 0.3911 0.3112 0.063 Uiso 1 1 calc R
Fe2 Fe 0.63953(4) 0.62426(3) 0.14709(3) 0.02349(10) Uani 1 1 d .
Cl12 Cl 0.66716(9) 0.48475(7) 0.06725(5) 0.0396(2) Uani 1 1 d .
Cl22 Cl 0.71778(7) 0.57873(7) 0.28587(5) 0.03085(18) Uani 1 1 d .
O12 O 0.45806(17) 0.63715(17) 0.16789(12) 0.0243(5) Uani 1 1 d .
H12O H 0.4426 0.6150 0.2134 0.050 Uiso 1 1 d .
N12 N 0.7766(2) 0.7488(2) 0.15688(15) 0.0253(6) Uani 1 1 d .
N22 N 0.5458(2) 0.7531(2) 0.06677(15) 0.0242(6) Uani 1 1 d .
C12 C 0.7268(3) 0.8475(3) 0.14192(18) 0.0265(7) Uani 1 1 d .
C22 C 0.7969(3) 0.9393(3) 0.14834(19) 0.0319(7) Uani 1 1 d .
H22 H 0.7593 1.0084 0.1395 0.038 Uiso 1 1 calc R
C32 C 0.9239(3) 0.9288(3) 0.1680(2) 0.0365(8) Uani 1 1 d .
H32 H 0.9751 0.9907 0.1724 0.044 Uiso 1 1 calc R
C42 C 0.9746(3) 0.8283(3) 0.18087(19) 0.0346(8) Uani 1 1 d .
H42 H 1.0616 0.8203 0.1923 0.042 Uiso 1 1 calc R
C52 C 0.9010(3) 0.7384(3) 0.17746(19) 0.0296(7) Uani 1 1 d .
C62 C 0.5882(3) 0.8491(3) 0.11608(19) 0.0284(7) Uani 1 1 d .
H62A H 0.5532 0.8497 0.1648 0.034 Uiso 1 1 calc R
H62B H 0.5601 0.9149 0.0838 0.034 Uiso 1 1 calc R
C72 C 0.4100(3) 0.7340(3) 0.04381(19) 0.0255(7) Uani 1 1 d .
H72 H 0.3676 0.8015 0.0196 0.031 Uiso 1 1 calc R
C82 C 0.3975(3) 0.6489(3) -0.02251(19) 0.0310(8) Uani 1 1 d .
H82A H 0.3131 0.6484 -0.0580 0.037 Uiso 1 1 calc R
H82B H 0.4169 0.5762 0.0014 0.037 Uiso 1 1 calc R
C92 C 0.4919(3) 0.6837(3) -0.0703(2) 0.0370(8) Uani 1 1 d .
H92A H 0.5352 0.6202 -0.0855 0.044 Uiso 1 1 calc R
H92B H 0.4509 0.7228 -0.1205 0.044 Uiso 1 1 calc R
C102 C 0.5814(3) 0.7569(3) -0.01343(18) 0.0309(8) Uani 1 1 d .
H10C H 0.6670 0.7311 -0.0072 0.037 Uiso 1 1 calc R
H10D H 0.5754 0.8315 -0.0349 0.037 Uiso 1 1 calc R
C112 C 0.3593(3) 0.7004(3) 0.11833(18) 0.0251(7) Uani 1 1 d .
C122 C 0.2431(3) 0.6313(3) 0.08824(18) 0.0256(6) Uani 1 1 d .
C132 C 0.1376(3) 0.6797(3) 0.0407(2) 0.0341(8) Uani 1 1 d .
H132 H 0.1370 0.7549 0.0301 0.041 Uiso 1 1 calc R
C142 C 0.0333(3) 0.6183(4) 0.0089(2) 0.0407(8) Uani 1 1 d .
H142 H -0.0381 0.6515 -0.0239 0.049 Uiso 1 1 calc R
C152 C 0.0334(3) 0.5094(3) 0.0248(2) 0.0434(9) Uani 1 1 d .
H152 H -0.0378 0.4672 0.0029 0.052 Uiso 1 1 calc R
C162 C 0.1370(3) 0.4618(3) 0.0726(2) 0.0397(9) Uani 1 1 d .
H162 H 0.1368 0.3869 0.0844 0.048 Uiso 1 1 calc R
C172 C 0.2419(3) 0.5230(3) 0.1038(2) 0.0312(7) Uani 1 1 d .
H172 H 0.3133 0.4893 0.1362 0.037 Uiso 1 1 calc R
C182 C 0.3269(3) 0.7956(2) 0.16794(19) 0.0254(7) Uani 1 1 d .
C192 C 0.3261(3) 0.7819(3) 0.24946(19) 0.0287(7) Uani 1 1 d .
H192 H 0.3529 0.7154 0.2757 0.034 Uiso 1 1 calc R
C202 C 0.2869(3) 0.8638(3) 0.2932(2) 0.0303(8) Uani 1 1 d .
H202 H 0.2872 0.8528 0.3489 0.036 Uiso 1 1 calc R
C212 C 0.2473(3) 0.9613(3) 0.2566(2) 0.0316(8) Uani 1 1 d .
H212 H 0.2196 1.0169 0.2867 0.038 Uiso 1 1 calc R
C222 C 0.2485(3) 0.9769(3) 0.1762(2) 0.0331(8) Uani 1 1 d .
H222 H 0.2228 1.0441 0.1507 0.040 Uiso 1 1 calc R
C232 C 0.2870(3) 0.8951(3) 0.1323(2) 0.0292(7) Uani 1 1 d .
H232 H 0.2862 0.9068 0.0765 0.035 Uiso 1 1 calc R
C242 C 0.9532(3) 0.6281(3) 0.1955(2) 0.0368(8) Uani 1 1 d .
H24D H 0.9510 0.6079 0.2513 0.055 Uiso 1 1 calc R
H24E H 1.0387 0.6273 0.1902 0.055 Uiso 1 1 calc R
H24F H 0.9044 0.5766 0.1570 0.055 Uiso 1 1 calc R

loop_
_atom_site_aniso_label
_atom_site_aniso_U_11
_atom_site_aniso_U_22
_atom_site_aniso_U_33
_atom_site_aniso_U_23
_atom_site_aniso_U_13
_atom_site_aniso_U_12
Fe1 0.0226(2) 0.0309(2) 0.0259(2) 0.0025(2) 0.00538(18) -0.0011(2)
Cl11 0.0329(5) 0.0397(5) 0.0364(5) -0.0047(4) 0.0012(4) -0.0001(4)
Cl21 0.0315(4) 0.0301(4) 0.0372(5) 0.0047(3) 0.0147(4) 0.0005(3)
O11 0.0183(10) 0.0273(12) 0.0322(12) 0.0023(9) 0.0059(9) 0.0012(9)
N11 0.0262(14) 0.0359(15) 0.0301(14) 0.0071(13) 0.0091(11) -0.0020(13)
N21 0.0240(14) 0.0316(15) 0.0312(15) 0.0038(12) 0.0065(12) -0.0006(12)
C11 0.0239(17) 0.0342(19) 0.0301(18) 0.0051(14) 0.0049(14) -0.0009(14)
C21 0.034(2) 0.054(2) 0.034(2) 0.0107(17) 0.0110(16) 0.0017(17)
C31 0.040(2) 0.067(3) 0.041(2) 0.0153(19) 0.0222(18) 0.0040(19)
C41 0.0321(19) 0.063(3) 0.051(2) 0.011(2) 0.0207(17) 0.0053(19)
C51 0.0302(18) 0.037(2) 0.040(2) 0.0090(15) 0.0126(15) 0.0029(15)
C61 0.0286(18) 0.039(2) 0.0268(18) 0.0062(14) 0.0054(14) -0.0007(14)
C71 0.0245(17) 0.0297(18) 0.0326(18) 0.0036(14) 0.0053(14) 0.0027(14)
C81 0.0286(17) 0.039(2) 0.043(2) -0.0085(17) 0.0050(15) -0.0016(16)
C91 0.036(2) 0.035(2) 0.081(3) -0.014(2) 0.019(2) -0.0092(17)
C101 0.034(2) 0.033(2) 0.052(2) 0.0068(16) 0.0096(17) -0.0068(15)
C111 0.0203(16) 0.0339(18) 0.0281(17) 0.0038(14) 0.0065(13) 0.0035(13)
C121 0.0244(16) 0.0289(17) 0.0266(17) -0.0045(13) 0.0080(13) -0.0030(14)
C131 0.041(2) 0.039(2) 0.0326(19) 0.0061(15) 0.0158(16) 0.0091(16)
C141 0.037(2) 0.047(2) 0.043(2) 0.0048(17) 0.0148(17) 0.0144(17)
C151 0.044(2) 0.041(2) 0.040(2) 0.0000(16) 0.0216(18) 0.0065(17)
C161 0.045(2) 0.046(2) 0.0242(18) 0.0031(15) 0.0081(16) 0.0042(17)
C171 0.0290(17) 0.043(2) 0.0261(17) -0.0031(15) 0.0048(14) 0.0063(15)
C181 0.0212(15) 0.0413(19) 0.0246(16) -0.0005(15) 0.0105(12) -0.0046(15)
C191 0.037(2) 0.040(2) 0.0287(18) -0.0026(15) 0.0093(15) -0.0061(16)
C201 0.053(2) 0.045(2) 0.0282(19) -0.0065(16) 0.0117(17) -0.0144(19)
C211 0.033(2) 0.066(3) 0.0257(18) -0.0099(19) 0.0093(15) -0.0147(19)
C221 0.0263(17) 0.068(3) 0.0235(17) 0.0038(18) 0.0086(14) 0.0031(18)
C231 0.0279(18) 0.046(2) 0.0275(18) 0.0018(15) 0.0107(15) 0.0010(16)
C241 0.0255(18) 0.055(2) 0.047(2) 0.0113(19) 0.0124(16) 0.0073(17)
Fe2 0.0237(2) 0.0249(2) 0.0231(2) -0.00067(19) 0.00810(17) 0.00037(19)
Cl12 0.0492(5) 0.0365(5) 0.0317(5) -0.0103(4) 0.0065(4) 0.0086(4)
Cl22 0.0322(4) 0.0371(4) 0.0243(4) 0.0026(3) 0.0088(3) -0.0027(3)
O12 0.0229(10) 0.0277(12) 0.0245(11) 0.0034(9) 0.0101(8) 0.0038(9)
N12 0.0235(14) 0.0311(15) 0.0235(14) 0.0017(11) 0.0102(11) -0.0029(11)
N22 0.0236(14) 0.0301(15) 0.0206(13) 0.0020(11) 0.0085(11) -0.0030(11)
C12 0.0301(17) 0.0276(18) 0.0222(16) 0.0037(13) 0.0074(13) -0.0006(14)
C22 0.0337(19) 0.0297(18) 0.0316(18) 0.0063(15) 0.0062(15) 0.0017(15)
C32 0.0336(19) 0.039(2) 0.0341(19) 0.0012(16) 0.0021(15) -0.0126(17)
C42 0.0252(17) 0.047(2) 0.0305(17) -0.0001(17) 0.0037(13) -0.0063(17)
C52 0.0283(18) 0.041(2) 0.0206(16) -0.0003(14) 0.0082(14) -0.0012(15)
C62 0.0269(16) 0.0290(19) 0.0315(17) 0.0001(14) 0.0110(14) -0.0014(14)
C72 0.0199(16) 0.0334(18) 0.0235(16) 0.0060(13) 0.0055(13) 0.0005(13)
C82 0.0264(17) 0.041(2) 0.0263(17) -0.0015(14) 0.0071(14) -0.0019(14)
C92 0.037(2) 0.051(2) 0.0235(17) -0.0017(16) 0.0099(15) -0.0013(17)
C102 0.0308(18) 0.043(2) 0.0218(17) 0.0077(14) 0.0117(14) -0.0020(16)
C112 0.0225(16) 0.0288(17) 0.0235(16) 0.0025(13) 0.0043(13) 0.0027(13)
C122 0.0227(15) 0.0323(17) 0.0242(15) 0.0007(14) 0.0103(12) -0.0001(14)
C132 0.0320(19) 0.040(2) 0.0314(18) -0.0013(16) 0.0088(15) -0.0052(16)
C142 0.0257(18) 0.059(2) 0.0347(19) -0.0011(19) 0.0022(15) -0.0075(18)
C152 0.036(2) 0.054(3) 0.040(2) -0.0088(19) 0.0076(17) -0.0195(19)
C162 0.043(2) 0.038(2) 0.037(2) -0.0040(16) 0.0080(17) -0.0139(17)
C172 0.0283(17) 0.0334(18) 0.0324(18) -0.0014(15) 0.0083(14) -0.0028(15)
C182 0.0174(15) 0.0288(17) 0.0294(17) -0.0002(13) 0.0045(13) -0.0041(12)
C192 0.0280(17) 0.0318(18) 0.0267(17) 0.0041(14) 0.0077(14) 0.0033(14)
C202 0.0254(17) 0.041(2) 0.0248(17) -0.0066(14) 0.0063(13) -0.0003(14)
C212 0.0213(16) 0.0341(19) 0.040(2) -0.0128(15) 0.0078(15) -0.0026(14)
C222 0.0269(17) 0.0261(17) 0.046(2) 0.0001(15) 0.0070(15) 0.0037(14)
C232 0.0274(17) 0.0315(19) 0.0287(17) 0.0011(14) 0.0067(14) -0.0011(14)
C242 0.0281(17) 0.042(2) 0.043(2) 0.0050(17) 0.0131(15) 0.0034(17)

loop_
_atom_type_symbol
_atom_type_description
_atom_type_scat_dispersion_real
_atom_type_scat_dispersion_imag
_atom_type_scat_source
C C 0.0033 0.0016 'International Tables Vol C Tables 4.2.6.8 and 6.1.1.4'
H H 0.0000 0.0000 'International Tables Vol C Tables 4.2.6.8 and 6.1.1.4'
Cl Cl 0.1484 0.1585 'International Tables Vol C Tables 4.2.6.8 and 6.1.1.4'
Fe Fe 0.3463 0.8444 'International Tables Vol C Tables 4.2.6.8 and 6.1.1.4'
N N 0.0061 0.0033 'International Tables Vol C Tables 4.2.6.8 and 6.1.1.4'
O O 0.0106 0.0060 'International Tables Vol C Tables 4.2.6.8 and 6.1.1.4'

loop_
_geom_angle_atom_site_label_1
_geom_angle_atom_site_label_2
_geom_angle_atom_site_label_3
_geom_angle
O11 Fe1 N11 126.54(9)
O11 Fe1 N21 73.40(9)
N11 Fe1 N21 77.51(10)
O11 Fe1 Cl11 119.52(6)
N11 Fe1 Cl11 111.38(8)
N21 Fe1 Cl11 106.88(8)
O11 Fe1 Cl21 85.67(6)
N11 Fe1 Cl21 92.17(8)
N21 Fe1 Cl21 143.20(8)
Cl11 Fe1 Cl21 109.76(4)
C111 O11 Fe1 126.06(17)
C111 O11 H11O 113.8
Fe1 O11 H11O 119.6
C51 N11 C11 119.3(3)
C51 N11 Fe1 127.3(2)
C11 N11 Fe1 113.4(2)
C61 N21 C71 115.8(2)
C61 N21 C101 110.8(3)
C71 N21 C101 104.8(3)
C61 N21 Fe1 101.61(19)
C71 N21 Fe1 110.53(19)
C101 N21 Fe1 113.6(2)
N11 C11 C21 122.6(3)
N11 C11 C61 114.9(3)
C21 C11 C61 122.4(3)
C11 C21 C31 118.6(3)
C11 C21 H21 120.7
C31 C21 H21 120.7
C41 C31 C21 118.8(3)
C41 C31 H31 120.6
C21 C31 H31 120.6
C31 C41 C51 120.4(3)
C31 C41 H41 119.8
C51 C41 H41 119.8
N11 C51 C41 120.2(3)
N11 C51 C241 119.4(3)
C41 C51 C241 120.3(3)
N21 C61 C11 110.4(3)
N21 C61 H61A 109.6
C11 C61 H61A 109.6
N21 C61 H61B 109.6
C11 C61 H61B 109.6
H61A C61 H61B 108.1
N21 C71 C81 102.5(2)
N21 C71 C111 112.5(3)
C81 C71 C111 114.0(3)
N21 C71 H71 109.2
C81 C71 H71 109.2
C111 C71 H71 109.2
C71 C81 C91 104.2(3)
C71 C81 H81A 110.9
C91 C81 H81A 110.9
C71 C81 H81B 110.9
C91 C81 H81B 110.9
H81A C81 H81B 108.9
C101 C91 C81 105.3(3)
C101 C91 H91A 110.7
C81 C91 H91A 110.7
C101 C91 H91B 110.7
C81 C91 H91B 110.7
H91A C91 H91B 108.8
N21 C101 C91 106.0(3)
N21 C101 H10A 110.5
C91 C101 H10A 110.5
N21 C101 H10B 110.5
C91 C101 H10B 110.5
H10A C101 H10B 108.7
O11 C111 C181 110.2(3)
O11 C111 C121 109.7(2)
C181 C111 C121 110.8(2)
O11 C111 C71 103.6(2)
C181 C111 C71 113.0(3)
C121 C111 C71 109.4(3)
C171 C121 C131 118.4(3)
C171 C121 C111 121.7(3)
C131 C121 C111 120.0(3)
C141 C131 C121 120.8(3)
C141 C131 H131 119.6
C121 C131 H131 119.6
C151 C141 C131 120.7(3)
C151 C141 H141 119.7
C131 C141 H141 119.7
C161 C151 C141 118.6(3)
C161 C151 H151 120.7
C141 C151 H151 120.7
C151 C161 C171 120.6(3)
C151 C161 H161 119.7
C171 C161 H161 119.7
C121 C171 C161 121.0(3)
C121 C171 H171 119.5
C161 C171 H171 119.5
C231 C181 C191 117.7(3)
C231 C181 C111 122.2(3)
C191 C181 C111 120.1(3)
C201 C191 C181 121.1(3)
C201 C191 H191 119.4
C181 C191 H191 119.4
C191 C201 C211 120.6(4)
C191 C201 H201 119.7
C211 C201 H201 119.7
C221 C211 C201 119.6(3)
C221 C211 H211 120.2
C201 C211 H211 120.2
C211 C221 C231 119.9(3)
C211 C221 H221 120.1
C231 C221 H221 120.1
C221 C231 C181 121.1(4)
C221 C231 H231 119.5
C181 C231 H231 119.5
C51 C241 H24A 109.5
C51 C241 H24B 109.5
H24A C241 H24B 109.5
C51 C241 H24C 109.5
H24A C241 H24C 109.5
H24B C241 H24C 109.5
O12 Fe2 N12 128.07(9)
O12 Fe2 N22 73.47(8)
N12 Fe2 N22 75.63(10)
O12 Fe2 Cl12 115.03(6)
N12 Fe2 Cl12 113.58(7)
N22 Fe2 Cl12 107.55(7)
O12 Fe2 Cl22 89.86(6)
N12 Fe2 Cl22 90.34(7)
N22 Fe2 Cl22 142.72(7)
Cl12 Fe2 Cl22 109.71(3)
C112 O12 Fe2 124.49(16)
C112 O12 H12O 113.4
Fe2 O12 H12O 120.9
C12 N12 C52 119.2(3)
C12 N12 Fe2 112.6(2)
C52 N12 Fe2 128.2(2)
C62 N22 C72 116.6(2)
C62 N22 C102 111.6(2)
C72 N22 C102 104.0(2)
C62 N22 Fe2 101.39(18)
C72 N22 Fe2 110.62(18)
C102 N22 Fe2 113.01(19)
N12 C12 C22 122.5(3)
N12 C12 C62 114.7(3)
C22 C12 C62 122.7(3)
C12 C22 C32 118.3(3)
C12 C22 H22 120.8
C32 C22 H22 120.8
C42 C32 C22 119.2(3)
C42 C32 H32 120.4
C22 C32 H32 120.4
C32 C42 C52 120.7(3)
C32 C42 H42 119.6
C52 C42 H42 119.6
N12 C52 C42 119.9(3)
N12 C52 C242 117.9(3)
C42 C52 C242 122.2(3)
N22 C62 C12 109.0(2)
N22 C62 H62A 109.9
C12 C62 H62A 109.9
N22 C62 H62B 109.9
C12 C62 H62B 109.9
H62A C62 H62B 108.3
N22 C72 C82 102.2(2)
N22 C72 C112 112.0(2)
C82 C72 C112 115.0(3)
N22 C72 H72 109.1
C82 C72 H72 109.1
C112 C72 H72 109.1
C72 C82 C92 103.7(3)
C72 C82 H82A 111.0
C92 C82 H82A 111.0
C72 C82 H82B 111.0
C92 C82 H82B 111.0
H82A C82 H82B 109.0
C102 C92 C82 105.6(3)
C102 C92 H92A 110.6
C82 C92 H92A 110.6
C102 C92 H92B 110.6
C82 C92 H92B 110.6
H92A C92 H92B 108.7
N22 C102 C92 106.1(3)
N22 C102 H10C 110.5
C92 C102 H10C 110.5
N22 C102 H10D 110.5
C92 C102 H10D 110.5
H10C C102 H10D 108.7
O12 C112 C122 110.9(2)
O12 C112 C182 110.3(2)
C122 C112 C182 108.5(2)
O12 C112 C72 103.9(2)
C122 C112 C72 108.8(2)
C182 C112 C72 114.4(3)
C172 C122 C132 119.1(3)
C172 C122 C112 122.0(3)
C132 C122 C112 118.9(3)
C142 C132 C122 120.3(3)
C142 C132 H132 119.8
C122 C132 H132 119.8
C152 C142 C132 120.0(4)
C152 C142 H142 120.0
C132 C142 H142 120.0
C162 C152 C142 119.7(3)
C162 C152 H152 120.1
C142 C152 H152 120.1
C152 C162 C172 120.3(4)
C152 C162 H162 119.8
C172 C162 H162 119.8
C122 C172 C162 120.6(3)
C122 C172 H172 119.7
C162 C172 H172 119.7
C192 C182 C232 117.3(3)
C192 C182 C112 120.2(3)
C232 C182 C112 122.3(3)
C202 C192 C182 121.0(3)
C202 C192 H192 119.5
C182 C192 H192 119.5
C212 C202 C192 120.8(3)
C212 C202 H202 119.6
C192 C202 H202 119.6
C222 C212 C202 119.2(3)
C222 C212 H212 120.4
C202 C212 H212 120.4
C212 C222 C232 120.2(3)
C212 C222 H222 119.9
C232 C222 H222 119.9
C222 C232 C182 121.6(3)
C222 C232 H232 119.2
C182 C232 H232 119.2
C52 C242 H24D 109.5
C52 C242 H24E 109.5
H24D C242 H24E 109.5
C52 C242 H24F 109.5
H24D C242 H24F 109.5
H24E C242 H24F 109.5

loop_
_geom_bond_atom_site_label_1
_geom_bond_atom_site_label_2
_geom_bond_distance
Fe1 O11 2.123(2)
Fe1 N11 2.160(2)
Fe1 N21 2.240(3)
Fe1 Cl11 2.2565(9)
Fe1 Cl21 2.3825(9)
O11 C111 1.442(4)
O11 H11O 0.9693
N11 C51 1.347(4)
N11 C11 1.349(4)
N21 C61 1.468(4)
N21 C71 1.489(4)
N21 C101 1.493(4)
C11 C21 1.366(5)
C11 C61 1.517(4)
C21 C31 1.394(5)
C21 H21 0.9500
C31 C41 1.368(5)
C31 H31 0.9500
C41 C51 1.392(5)
C41 H41 0.9500
C51 C241 1.502(5)
C61 H61A 0.9900
C61 H61B 0.9900
C71 C81 1.518(5)
C71 C111 1.556(5)
C71 H71 1.0000
C81 C91 1.529(5)
C81 H81A 0.9900
C81 H81B 0.9900
C91 C101 1.528(5)
C91 H91A 0.9900
C91 H91B 0.9900
C101 H10A 0.9900
C101 H10B 0.9900
C111 C181 1.537(4)
C111 C121 1.540(4)
C121 C171 1.371(5)
C121 C131 1.384(5)
C131 C141 1.381(5)
C131 H131 0.9500
C141 C151 1.381(5)
C141 H141 0.9500
C151 C161 1.376(5)
C151 H151 0.9500
C161 C171 1.387(5)
C161 H161 0.9500
C171 H171 0.9500
C181 C231 1.394(5)
C181 C191 1.399(5)
C191 C201 1.372(5)
C191 H191 0.9500
C201 C211 1.386(5)
C201 H201 0.9500
C211 C221 1.377(6)
C211 H211 0.9500
C221 C231 1.395(5)
C221 H221 0.9500
C231 H231 0.9500
C241 H24A 0.9800
C241 H24B 0.9800
C241 H24C 0.9800
Fe2 O12 2.1431(19)
Fe2 N12 2.153(3)
Fe2 N22 2.193(3)
Fe2 Cl12 2.2580(9)
Fe2 Cl22 2.3663(9)
O12 C112 1.447(4)
O12 H12O 0.8706
N12 C12 1.342(4)
N12 C52 1.356(4)
N22 C62 1.465(4)
N22 C72 1.493(4)
N22 C102 1.499(4)
C12 C22 1.372(5)
C12 C62 1.505(4)
C22 C32 1.384(5)
C22 H22 0.9500
C32 C42 1.364(5)
C32 H32 0.9500
C42 C52 1.378(5)
C42 H42 0.9500
C52 C242 1.490(5)
C62 H62A 0.9900
C62 H62B 0.9900
C72 C82 1.520(4)
C72 C112 1.553(4)
C72 H72 1.0000
C82 C92 1.533(4)
C82 H82A 0.9900
C82 H82B 0.9900
C92 C102 1.513(5)
C92 H92A 0.9900
C92 H92B 0.9900
C102 H10C 0.9900
C102 H10D 0.9900
C112 C122 1.538(4)
C112 C182 1.539(4)
C122 C172 1.369(5)
C122 C132 1.395(5)
C132 C142 1.388(5)
C132 H132 0.9500
C142 C152 1.377(6)
C142 H142 0.9500
C152 C162 1.377(5)
C152 H152 0.9500
C162 C172 1.389(5)
C162 H162 0.9500
C172 H172 0.9500
C182 C192 1.388(4)
C182 C232 1.398(4)
C192 C202 1.386(4)
C192 H192 0.9500
C202 C212 1.381(5)
C202 H202 0.9500
C212 C222 1.374(5)
C212 H212 0.9500
C222 C232 1.384(5)
C222 H222 0.9500
C232 H232 0.9500
C242 H24D 0.9800
C242 H24E 0.9800
C242 H24F 0.9800

loop_
_geom_hbond_atom_site_label_D
_geom_hbond_atom_site_label_H
_geom_hbond_atom_site_label_A
_geom_hbond_distance_DH
_geom_hbond_distance_HA
_geom_hbond_distance_DA
_geom_hbond_angle_DHA
O11 H11O Cl22 0.97 2.10 3.069(2) 177
O12 H12O Cl21 0.87 2.24 3.094(2) 167

loop_
_geom_torsion_atom_site_label_1
_geom_torsion_atom_site_label_2
_geom_torsion_atom_site_label_3
_geom_torsion_atom_site_label_4
_geom_torsion
N11 Fe1 O11 C111 64.1(2)
N21 Fe1 O11 C111 4.2(2)
Cl11 Fe1 O11 C111 -96.2(2)
Cl21 Fe1 O11 C111 153.5(2)
O11 Fe1 N11 C51 141.9(3)
N21 Fe1 N11 C51 -160.0(3)
Cl11 Fe1 N11 C51 -56.6(3)
Cl21 Fe1 N11 C51 55.7(3)
O11 Fe1 N11 C11 -41.7(3)
N21 Fe1 N11 C11 16.5(2)
Cl11 Fe1 N11 C11 119.9(2)
Cl21 Fe1 N11 C11 -127.9(2)
O11 Fe1 N21 C61 99.33(19)
N11 Fe1 N21 C61 -35.28(19)
Cl11 Fe1 N21 C61 -144.12(17)
Cl21 Fe1 N21 C61 41.3(2)
O11 Fe1 N21 C71 -24.15(19)
N11 Fe1 N21 C71 -158.8(2)
Cl11 Fe1 N21 C71 92.40(19)
Cl21 Fe1 N21 C71 -82.1(2)
O11 Fe1 N21 C101 -141.6(2)
N11 Fe1 N21 C101 83.8(2)
Cl11 Fe1 N21 C101 -25.1(2)
Cl21 Fe1 N21 C101 160.40(18)
C51 N11 C11 C21 1.6(5)
Fe1 N11 C11 C21 -175.2(3)
C51 N11 C11 C61 -176.2(3)
Fe1 N11 C11 C61 7.0(4)
N11 C11 C21 C31 -1.3(6)
C61 C11 C21 C31 176.3(4)
C11 C21 C31 C41 0.3(6)
C21 C31 C41 C51 0.4(6)
C11 N11 C51 C41 -0.8(5)
Fe1 N11 C51 C41 175.5(3)
C11 N11 C51 C241 179.2(3)
Fe1 N11 C51 C241 -4.5(5)
C31 C41 C51 N11 -0.2(6)
C31 C41 C51 C241 179.8(4)
C71 N21 C61 C11 169.6(3)
C101 N21 C61 C11 -71.2(3)
Fe1 N21 C61 C11 49.8(3)
N11 C11 C61 N21 -41.0(4)
C21 C11 C61 N21 141.1(3)
C61 N21 C71 C81 163.8(3)
C101 N21 C71 C81 41.3(3)
Fe1 N21 C71 C81 -81.4(3)
C61 N21 C71 C111 -73.3(3)
C101 N21 C71 C111 164.2(3)
Fe1 N21 C71 C111 41.5(3)
N21 C71 C81 C91 -37.8(3)
C111 C71 C81 C91 -159.7(3)
C71 C81 C91 C101 20.3(4)
C61 N21 C101 C91 -154.3(3)
C71 N21 C101 C91 -28.7(4)
Fe1 N21 C101 C91 92.0(3)
C81 C91 C101 N21 4.8(4)
Fe1 O11 C111 C181 -105.7(2)
Fe1 O11 C111 C121 132.1(2)
Fe1 O11 C111 C71 15.5(3)
N21 C71 C111 O11 -35.9(3)
C81 C71 C111 O11 80.4(3)
N21 C71 C111 C181 83.4(3)
C81 C71 C111 C181 -160.4(3)
N21 C71 C111 C121 -152.7(3)
C81 C71 C111 C121 -36.5(4)
O11 C111 C121 C171 -8.3(4)
C181 C111 C121 C171 -130.1(3)
C71 C111 C121 C171 104.6(3)
O11 C111 C121 C131 173.0(3)
C181 C111 C121 C131 51.2(4)
C71 C111 C121 C131 -74.1(4)
C171 C121 C131 C141 -1.0(5)
C111 C121 C131 C141 177.8(3)
C121 C131 C141 C151 0.1(6)
C131 C141 C151 C161 0.2(6)
C141 C151 C161 C171 0.2(6)
C131 C121 C171 C161 1.5(5)
C111 C121 C171 C161 -177.3(3)
C151 C161 C171 C121 -1.1(5)
O11 C111 C181 C231 157.0(3)
C121 C111 C181 C231 -81.5(4)
C71 C111 C181 C231 41.6(4)
O11 C111 C181 C191 -26.1(4)
C121 C111 C181 C191 95.4(3)
C71 C111 C181 C191 -141.4(3)
C231 C181 C191 C201 1.9(5)
C111 C181 C191 C201 -175.2(3)
C181 C191 C201 C211 0.1(5)
C191 C201 C211 C221 -1.9(5)
C201 C211 C221 C231 1.8(5)
C211 C221 C231 C181 0.2(5)
C191 C181 C231 C221 -2.0(4)
C111 C181 C231 C221 175.0(3)
N12 Fe2 O12 C112 66.1(2)
N22 Fe2 O12 C112 10.2(2)
Cl12 Fe2 O12 C112 -91.8(2)
Cl22 Fe2 O12 C112 156.4(2)
O12 Fe2 N12 C12 -28.4(2)
N22 Fe2 N12 C12 26.6(2)
Cl12 Fe2 N12 C12 129.74(19)
Cl22 Fe2 N12 C12 -118.5(2)
O12 Fe2 N12 C52 149.9(2)
N22 Fe2 N12 C52 -155.1(3)
Cl12 Fe2 N12 C52 -52.0(3)
Cl22 Fe2 N12 C52 59.8(3)
O12 Fe2 N22 C62 95.73(17)
N12 Fe2 N22 C62 -42.01(17)
Cl12 Fe2 N22 C62 -152.62(15)
Cl22 Fe2 N22 C62 28.9(2)
O12 Fe2 N22 C72 -28.63(18)
N12 Fe2 N22 C72 -166.4(2)
Cl12 Fe2 N22 C72 83.02(19)
Cl22 Fe2 N22 C72 -95.4(2)
O12 Fe2 N22 C102 -144.7(2)
N12 Fe2 N22 C102 77.6(2)
Cl12 Fe2 N22 C102 -33.1(2)
Cl22 Fe2 N22 C102 148.50(17)
C52 N12 C12 C22 -1.5(4)
Fe2 N12 C12 C22 177.0(2)
C52 N12 C12 C62 177.4(3)
Fe2 N12 C12 C62 -4.1(3)
N12 C12 C22 C32 2.6(5)
C62 C12 C22 C32 -176.3(3)
C12 C22 C32 C42 -0.6(5)
C22 C32 C42 C52 -2.4(5)
C12 N12 C52 C42 -1.6(4)
Fe2 N12 C52 C42 -179.7(2)
C12 N12 C52 C242 178.6(3)
Fe2 N12 C52 C242 0.4(4)
C32 C42 C52 N12 3.5(5)
C32 C42 C52 C242 -176.7(3)
C72 N22 C62 C12 173.0(2)
C102 N22 C62 C12 -67.8(3)
Fe2 N22 C62 C12 52.8(2)
N12 C12 C62 N22 -34.8(4)
C22 C12 C62 N22 144.2(3)
C62 N22 C72 C82 166.1(3)
C102 N22 C72 C82 42.8(3)
Fe2 N22 C72 C82 -78.8(2)
C62 N22 C72 C112 -70.3(3)
C102 N22 C72 C112 166.4(3)
Fe2 N22 C72 C112 44.8(3)
N22 C72 C82 C92 -38.7(3)
C112 C72 C82 C92 -160.3(3)
C72 C82 C92 C102 20.2(4)
C62 N22 C102 C92 -156.9(3)
C72 N22 C102 C92 -30.3(3)
Fe2 N22 C102 C92 89.6(3)
C82 C92 C102 N22 5.9(4)
Fe2 O12 C112 C122 126.6(2)
Fe2 O12 C112 C182 -113.1(2)
Fe2 O12 C112 C72 9.9(3)
N22 C72 C112 O12 -34.5(3)
C82 C72 C112 O12 81.7(3)
N22 C72 C112 C122 -152.6(3)
C82 C72 C112 C122 -36.5(4)
N22 C72 C112 C182 85.8(3)
C82 C72 C112 C182 -158.1(3)
O12 C112 C122 C172 -4.0(4)
C182 C112 C122 C172 -125.3(3)
C72 C112 C122 C172 109.6(3)
O12 C112 C122 C132 178.8(3)
C182 C112 C122 C132 57.5(3)
C72 C112 C122 C132 -67.6(3)
C172 C122 C132 C142 -0.8(5)
C112 C122 C132 C142 176.5(3)
C122 C132 C142 C152 0.6(5)
C132 C142 C152 C162 0.3(5)
C142 C152 C162 C172 -0.9(5)
C132 C122 C172 C162 0.1(5)
C112 C122 C172 C162 -177.1(3)
C152 C162 C172 C122 0.7(5)
O12 C112 C182 C192 -38.9(4)
C122 C112 C182 C192 82.7(3)
C72 C112 C182 C192 -155.6(3)
O12 C112 C182 C232 146.8(3)
C122 C112 C182 C232 -91.5(3)
C72 C112 C182 C232 30.2(4)
C232 C182 C192 C202 0.2(5)
C112 C182 C192 C202 -174.4(3)
C182 C192 C202 C212 0.1(5)
C192 C202 C212 C222 -0.7(5)
C202 C212 C222 C232 1.1(5)
C212 C222 C232 C182 -0.9(5)
C192 C182 C232 C222 0.2(5)
C112 C182 C232 C222 174.6(3)
